data_7233497
loop_
_publ_author_name
'Chenguang Wang'
'Dong Chen'
'Weiping Chen'
'Shanyong Chen'
'Kaiqi Ye'
'Hongyu Zhang'
'Jingying Zhang'
'Yue Wang'

_publ_section_title
;
 Polymorph, assembly, luminescence and semiconductor properties of a
 quinacridone derivative with extended pi-conjugated framework
;
_journal_name_full 'Journal of Materials Chemistry C'
_journal_page_first 5548
_journal_page_last 5556
_journal_paper_doi 10.1039/C3TC30803K
_journal_volume 1
_journal_year 2013
_chemical_formula_sum 'C64 H82 N4 O2'
_chemical_formula_weight 939.34
_space_group_IT_number 2
_space_group_name_Hall '-P 1'
_space_group_name_H-M_alt 'P -1'
_symmetry_cell_setting triclinic
_symmetry_space_group_name_H-M 'P -1'
_atom_sites_solution_hydrogens geom
_atom_sites_solution_primary direct
_atom_sites_solution_secondary difmap
_cell_angle_alpha 100.358(17)
_cell_angle_beta 100.19(2)
_cell_angle_gamma 90.81(2)
_cell_formula_units_Z 1
_cell_length_a 8.958(6)
_cell_length_b 10.065(5)
_cell_length_c 15.398(8)
_cell_measurement_reflns_used 8278
_cell_measurement_temperature 293(2)
_cell_measurement_theta_max 27.17
_cell_measurement_theta_min 3.03
_cell_volume 1342.6(13)
_computing_structure_refinement 'SHELXL-97 (Sheldrick, 1997)'
_computing_structure_solution 'SHELXS-97 (Sheldrick, 1990)'
_diffrn_ambient_temperature 293(2)
_diffrn_measured_fraction_theta_full 0.987
_diffrn_measured_fraction_theta_max 0.987
_diffrn_radiation_monochromator graphite
_diffrn_radiation_source 'fine-focus sealed tube'
_diffrn_radiation_type MoK\a
_diffrn_radiation_wavelength 0.71073
_diffrn_reflns_av_R_equivalents 0.0338
_diffrn_reflns_av_sigmaI/netI 0.0551
_diffrn_reflns_limit_h_max 11
_diffrn_reflns_limit_h_min -11
_diffrn_reflns_limit_k_max 13
_diffrn_reflns_limit_k_min -12
_diffrn_reflns_limit_l_max 19
_diffrn_reflns_limit_l_min -19
_diffrn_reflns_number 13284
_diffrn_reflns_theta_full 27.48
_diffrn_reflns_theta_max 27.48
_diffrn_reflns_theta_min 3.02
_exptl_absorpt_coefficient_mu 0.069
_exptl_absorpt_correction_T_max 0.9889
_exptl_absorpt_correction_T_min 0.9724
_exptl_absorpt_correction_type multi-scan
_exptl_crystal_density_diffrn 1.162
_exptl_crystal_density_method 'not measured'
_exptl_crystal_F_000 510
_exptl_crystal_size_max 0.41
_exptl_crystal_size_mid 0.36
_exptl_crystal_size_min 0.16
_refine_diff_density_max 0.266
_refine_diff_density_min -0.179
_refine_diff_density_rms 0.036
_refine_ls_extinction_method none
_refine_ls_goodness_of_fit_ref 0.917
_refine_ls_hydrogen_treatment constr
_refine_ls_matrix_type full
_refine_ls_number_parameters 318
_refine_ls_number_reflns 6080
_refine_ls_number_restraints 0
_refine_ls_restrained_S_all 0.917
_refine_ls_R_factor_all 0.1069
_refine_ls_R_factor_gt 0.0525
_refine_ls_shift/su_max 0.000
_refine_ls_shift/su_mean 0.000
_refine_ls_structure_factor_coef Fsqd
_refine_ls_weighting_details 'calc w=1/[\s^2^(Fo^2^)+(0.0815P)^2^+0.0000P] where P=(Fo^2^+2Fc^2^)/3'
_refine_ls_weighting_scheme calc
_refine_ls_wR_factor_gt 0.1309
_refine_ls_wR_factor_ref 0.1541
_reflns_number_gt 3089
_reflns_number_total 6080
_reflns_threshold_expression >2sigma(I)
_cod_data_source_file 1000001.cif
_cod_data_source_block PCOD1000001
_cod_original_cell_volume 1342.6(14)
_cod_original_sg_symbol_H-M P-1
_cod_database_code 7233497

loop_
_symmetry_equiv_pos_as_xyz
'x, y, z'
'-x, -y, -z'

loop_
_atom_site_label
_atom_site_type_symbol
_atom_site_fract_x
_atom_site_fract_y
_atom_site_fract_z
_atom_site_U_iso_or_equiv
_atom_site_adp_type
_atom_site_occupancy
_atom_site_symmetry_multiplicity
_atom_site_calc_flag
_atom_site_refinement_flags
_atom_site_disorder_assembly
_atom_site_disorder_group
C1 C 0.4103(2) 0.40999(18) 0.29514(12) 0.0491(4) Uani 1 1 d . . .
C2 C 0.3567(2) 0.47381(19) 0.22289(14) 0.0601(5) Uani 1 1 d . . .
H2 H 0.2750 0.5297 0.2241 0.072 Uiso 1 1 calc R . .
C3 C 0.4279(3) 0.4515(2) 0.15044(15) 0.0703(6) Uani 1 1 d . . .
H3 H 0.3944 0.4929 0.1016 0.084 Uiso 1 1 calc R . .
C4 C 0.5496(3) 0.3679(2) 0.14885(14) 0.0704(6) Uani 1 1 d . . .
H4 H 0.5956 0.3538 0.0985 0.084 Uiso 1 1 calc R . .
C5 C 0.6041(2) 0.3053(2) 0.21982(12) 0.0588(5) Uani 1 1 d . . .
H5 H 0.6860 0.2499 0.2173 0.071 Uiso 1 1 calc R . .
C6 C 0.5355(2) 0.32548(17) 0.29577(12) 0.0470(4) Uani 1 1 d . . .
C7 C 0.55557(19) 0.27817(16) 0.38140(11) 0.0429(4) Uani 1 1 d . . .
C8 C 0.65963(19) 0.19434(16) 0.42616(11) 0.0423(4) Uani 1 1 d . . .
C9 C 0.63394(19) 0.16593(16) 0.50944(11) 0.0440(4) Uani 1 1 d . . .
C10 C 0.5130(2) 0.22413(19) 0.54834(12) 0.0501(4) Uani 1 1 d . . .
H10 H 0.4974 0.2045 0.6029 0.060 Uiso 1 1 calc R . .
C11 C 0.4187(2) 0.30866(18) 0.50714(12) 0.0518(5) Uani 1 1 d . . .
H11 H 0.3412 0.3483 0.5342 0.062 Uiso 1 1 calc R . .
C12 C 0.4397(2) 0.33475(17) 0.42482(12) 0.0466(4) Uani 1 1 d . . .
C13 C 0.7919(2) 0.14302(17) 0.39097(12) 0.0469(4) Uani 1 1 d . . .
C14 C 0.8981(2) 0.07078(16) 0.44891(11) 0.0434(4) Uani 1 1 d . . .
C15 C 0.86319(19) 0.04118(17) 0.52916(11) 0.0441(4) Uani 1 1 d . . .
C16 C 1.0318(2) 0.03027(17) 0.42087(12) 0.0476(4) Uani 1 1 d . . .
H16 H 1.0522 0.0511 0.3676 0.057 Uiso 1 1 calc R . .
C17 C 0.2284(2) 0.49570(18) 0.39713(13) 0.0538(5) Uani 1 1 d . . .
H17A H 0.2259 0.5753 0.3696 0.065 Uiso 1 1 calc R . .
H17B H 0.2469 0.5262 0.4617 0.065 Uiso 1 1 calc R . .
C18 C 0.0750(2) 0.42093(19) 0.36879(14) 0.0567(5) Uani 1 1 d . . .
H18A H 0.0662 0.3577 0.4085 0.068 Uiso 1 1 calc R . .
H18B H 0.0673 0.3694 0.3084 0.068 Uiso 1 1 calc R . .
C19 C -0.0552(2) 0.5165(2) 0.37099(14) 0.0597(5) Uani 1 1 d . . .
H19A H -0.1478 0.4653 0.3710 0.072 Uiso 1 1 calc R . .
H19B H -0.0341 0.5829 0.4262 0.072 Uiso 1 1 calc R . .
C20 C -0.0795(2) 0.5892(2) 0.29169(16) 0.0701(6) Uani 1 1 d . . .
H20A H 0.0129 0.6418 0.2933 0.084 Uiso 1 1 calc R . .
H20B H -0.0954 0.5218 0.2369 0.084 Uiso 1 1 calc R . .
C21 C -0.2106(2) 0.6824(2) 0.28707(15) 0.0676(6) Uani 1 1 d . . .
H21A H -0.1936 0.7533 0.3400 0.081 Uiso 1 1 calc R . .
H21B H -0.3036 0.6317 0.2869 0.081 Uiso 1 1 calc R . .
C22 C -0.2291(3) 0.7464(3) 0.20307(17) 0.0833(7) Uani 1 1 d . . .
H22A H -0.1373 0.8004 0.2057 0.100 Uiso 1 1 calc R . .
H22B H -0.2380 0.6745 0.1510 0.100 Uiso 1 1 calc R . .
C23 C -0.3607(3) 0.8330(3) 0.18954(18) 0.0881(8) Uani 1 1 d . . .
H23A H -0.3533 0.9047 0.2416 0.106 Uiso 1 1 calc R . .
H23B H -0.4533 0.7791 0.1851 0.106 Uiso 1 1 calc R . .
C24 C -0.3707(4) 0.8954(3) 0.10617(19) 0.1146(11) Uani 1 1 d . . .
H24A H -0.2797 0.9494 0.1102 0.172 Uiso 1 1 calc R . .
H24B H -0.4566 0.9514 0.1015 0.172 Uiso 1 1 calc R . .
H24C H -0.3823 0.8250 0.0540 0.172 Uiso 1 1 calc R . .
C25 C 0.6840(2) 0.02919(17) 0.63122(11) 0.0485(4) Uani 1 1 d . . .
H25A H 0.7190 -0.0618 0.6298 0.058 Uiso 1 1 calc R . .
H25B H 0.5740 0.0235 0.6226 0.058 Uiso 1 1 calc R . .
C26 C 0.7452(2) 0.11306(18) 0.72276(12) 0.0559(5) Uani 1 1 d . . .
H26A H 0.6890 0.1946 0.7313 0.067 Uiso 1 1 calc R . .
H26B H 0.8509 0.1396 0.7261 0.067 Uiso 1 1 calc R . .
C27 C 0.7320(3) 0.0337(2) 0.79757(13) 0.0625(5) Uani 1 1 d . . .
H27A H 0.7360 0.0970 0.8535 0.075 Uiso 1 1 calc R . .
H27B H 0.6339 -0.0151 0.7836 0.075 Uiso 1 1 calc R . .
C28 C 0.8558(3) -0.0662(2) 0.81044(13) 0.0683(6) Uani 1 1 d . . .
H28A H 0.8423 -0.1374 0.7577 0.082 Uiso 1 1 calc R . .
H28B H 0.9536 -0.0201 0.8155 0.082 Uiso 1 1 calc R . .
C29 C 0.8568(3) -0.1292(2) 0.89217(14) 0.0708(6) Uani 1 1 d . . .
H29A H 0.7638 -0.1843 0.8838 0.085 Uiso 1 1 calc R . .
H29B H 0.8576 -0.0578 0.9438 0.085 Uiso 1 1 calc R . .
C30 C 0.9916(3) -0.2164(2) 0.91192(14) 0.0773(7) Uani 1 1 d . . .
H30A H 0.9878 -0.2908 0.8617 0.093 Uiso 1 1 calc R . .
H30B H 1.0847 -0.1627 0.9173 0.093 Uiso 1 1 calc R . .
C31 C 0.9954(3) -0.2721(2) 0.99573(16) 0.0829(7) Uani 1 1 d . . .
H31A H 0.9042 -0.3287 0.9895 0.100 Uiso 1 1 calc R . .
H31B H 0.9953 -0.1979 1.0456 0.100 Uiso 1 1 calc R . .
C32 C 1.1326(3) -0.3543(3) 1.01703(19) 0.0990(9) Uani 1 1 d . . .
H32A H 1.1306 -0.4307 0.9694 0.148 Uiso 1 1 calc R . .
H32B H 1.1309 -0.3852 1.0723 0.148 Uiso 1 1 calc R . .
H32C H 1.2234 -0.2991 1.0229 0.148 Uiso 1 1 calc R . .
N1 N 0.35414(17) 0.41566(15) 0.37324(10) 0.0516(4) Uani 1 1 d . . .
N2 N 0.72892(17) 0.08231(14) 0.55593(9) 0.0474(4) Uani 1 1 d . . .
O1 O 0.82028(16) 0.15954(16) 0.31817(9) 0.0714(4) Uani 1 1 d . . .

loop_
_atom_site_aniso_label
_atom_site_aniso_U_11
_atom_site_aniso_U_22
_atom_site_aniso_U_33
_atom_site_aniso_U_23
_atom_site_aniso_U_13
_atom_site_aniso_U_12
C1 0.0402(10) 0.0501(10) 0.0567(10) 0.0123(9) 0.0051(8) 0.0072(8)
C2 0.0493(12) 0.0594(11) 0.0735(13) 0.0233(10) 0.0038(10) 0.0164(10)
C3 0.0619(15) 0.0833(15) 0.0717(13) 0.0364(12) 0.0051(11) 0.0176(12)
C4 0.0626(14) 0.0928(15) 0.0650(12) 0.0343(12) 0.0155(10) 0.0189(12)
C5 0.0494(12) 0.0706(12) 0.0618(11) 0.0237(10) 0.0116(9) 0.0177(10)
C6 0.0366(10) 0.0476(9) 0.0569(10) 0.0139(8) 0.0039(8) 0.0072(8)
C7 0.0326(9) 0.0425(9) 0.0529(9) 0.0078(8) 0.0065(7) 0.0048(7)
C8 0.0337(9) 0.0418(9) 0.0511(9) 0.0078(8) 0.0072(7) 0.0062(7)
C9 0.0331(9) 0.0459(9) 0.0538(9) 0.0103(8) 0.0086(7) 0.0073(8)
C10 0.0378(10) 0.0611(11) 0.0540(10) 0.0119(9) 0.0137(8) 0.0123(9)
C11 0.0365(10) 0.0598(11) 0.0597(10) 0.0069(9) 0.0140(8) 0.0156(9)
C12 0.0358(10) 0.0456(9) 0.0581(10) 0.0106(8) 0.0061(8) 0.0103(8)
C13 0.0377(10) 0.0507(10) 0.0555(10) 0.0136(8) 0.0121(8) 0.0108(8)
C14 0.0361(9) 0.0463(9) 0.0508(9) 0.0131(8) 0.0114(7) 0.0104(8)
C15 0.0344(10) 0.0472(9) 0.0539(9) 0.0117(8) 0.0136(7) 0.0093(8)
C16 0.0432(11) 0.0532(10) 0.0516(9) 0.0163(8) 0.0150(8) 0.0135(8)
C17 0.0431(11) 0.0506(10) 0.0654(11) 0.0078(9) 0.0056(9) 0.0149(9)
C18 0.0439(12) 0.0544(11) 0.0701(12) 0.0111(10) 0.0059(9) 0.0083(9)
C19 0.0403(11) 0.0663(12) 0.0741(12) 0.0153(11) 0.0113(9) 0.0121(9)
C20 0.0461(13) 0.0875(15) 0.0859(14) 0.0323(13) 0.0188(11) 0.0212(11)
C21 0.0499(13) 0.0743(13) 0.0833(14) 0.0251(12) 0.0130(10) 0.0166(11)
C22 0.0565(15) 0.0992(17) 0.1073(18) 0.0437(16) 0.0235(13) 0.0256(13)
C23 0.0720(17) 0.0987(18) 0.1033(18) 0.0387(16) 0.0199(14) 0.0275(15)
C24 0.103(2) 0.150(3) 0.118(2) 0.076(2) 0.0371(19) 0.050(2)
C25 0.0399(10) 0.0523(10) 0.0571(10) 0.0140(9) 0.0146(8) 0.0083(8)
C26 0.0534(12) 0.0524(10) 0.0623(11) 0.0091(9) 0.0124(9) 0.0092(9)
C27 0.0684(14) 0.0688(12) 0.0550(11) 0.0150(10) 0.0193(10) 0.0193(11)
C28 0.0797(16) 0.0706(13) 0.0605(11) 0.0202(11) 0.0187(11) 0.0242(12)
C29 0.0838(17) 0.0675(13) 0.0633(12) 0.0169(11) 0.0133(11) 0.0114(12)
C30 0.098(2) 0.0702(13) 0.0658(12) 0.0179(12) 0.0137(12) 0.0224(13)
C31 0.0863(19) 0.0803(15) 0.0851(15) 0.0299(14) 0.0078(13) 0.0145(14)
C32 0.101(2) 0.0957(18) 0.1011(18) 0.0327(16) 0.0047(16) 0.0276(17)
N1 0.0393(9) 0.0530(9) 0.0631(9) 0.0129(8) 0.0074(7) 0.0156(7)
N2 0.0373(8) 0.0557(9) 0.0551(8) 0.0186(7) 0.0148(6) 0.0142(7)
O1 0.0597(10) 0.1071(11) 0.0662(8) 0.0448(8) 0.0299(7) 0.0408(9)

loop_
_atom_type_symbol
_atom_type_description
_atom_type_scat_dispersion_real
_atom_type_scat_dispersion_imag
_atom_type_scat_source
C C 0.0033 0.0016 'International Tables Vol C Tables 4.2.6.8 and 6.1.1.4'
H H 0.0000 0.0000 'International Tables Vol C Tables 4.2.6.8 and 6.1.1.4'
N N 0.0061 0.0033 'International Tables Vol C Tables 4.2.6.8 and 6.1.1.4'
O O 0.0106 0.0060 'International Tables Vol C Tables 4.2.6.8 and 6.1.1.4'

loop_
_geom_angle_atom_site_label_1
_geom_angle_atom_site_label_2
_geom_angle_atom_site_label_3
_geom_angle
_geom_angle_site_symmetry_1
_geom_angle_site_symmetry_3
N1 C1 C2 127.76(18) . .
N1 C1 C6 109.85(15) . .
C2 C1 C6 122.38(18) . .
C3 C2 C1 118.01(19) . .
C3 C2 H2 121.0 . .
C1 C2 H2 121.0 . .
C2 C3 C4 120.79(19) . .
C2 C3 H3 119.6 . .
C4 C3 H3 119.6 . .
C5 C4 C3 121.7(2) . .
C5 C4 H4 119.1 . .
C3 C4 H4 119.1 . .
C4 C5 C6 119.66(19) . .
C4 C5 H5 120.2 . .
C6 C5 H5 120.2 . .
C5 C6 C1 117.43(16) . .
C5 C6 C7 136.59(17) . .
C1 C6 C7 105.96(16) . .
C12 C7 C8 118.42(16) . .
C12 C7 C6 105.75(14) . .
C8 C7 C6 135.83(17) . .
C9 C8 C7 118.07(16) . .
C9 C8 C13 119.56(14) . .
C7 C8 C13 122.32(16) . .
N2 C9 C10 118.43(15) . .
N2 C9 C8 121.20(16) . .
C10 C9 C8 120.36(14) . .
C11 C10 C9 121.09(17) . .
C11 C10 H10 119.5 . .
C9 C10 H10 119.5 . .
C10 C11 C12 119.32(17) . .
C10 C11 H11 120.3 . .
C12 C11 H11 120.3 . .
C11 C12 N1 127.08(17) . .
C11 C12 C7 122.62(15) . .
N1 C12 C7 110.30(16) . .
O1 C13 C8 123.75(15) . .
O1 C13 C14 119.82(17) . .
C8 C13 C14 116.41(15) . .
C16 C14 C15 120.89(14) . .
C16 C14 C13 117.98(15) . .
C15 C14 C13 121.11(16) . .
N2 C15 C16 122.44(15) . 2_756
N2 C15 C14 120.02(14) . .
C16 C15 C14 117.55(16) 2_756 .
C14 C16 C15 121.56(16) . 2_756
C14 C16 H16 119.2 . .
C15 C16 H16 119.2 2_756 .
N1 C17 C18 114.15(16) . .
N1 C17 H17A 108.7 . .
C18 C17 H17A 108.7 . .
N1 C17 H17B 108.7 . .
C18 C17 H17B 108.7 . .
H17A C17 H17B 107.6 . .
C17 C18 C19 112.17(16) . .
C17 C18 H18A 109.2 . .
C19 C18 H18A 109.2 . .
C17 C18 H18B 109.2 . .
C19 C18 H18B 109.2 . .
H18A C18 H18B 107.9 . .
C20 C19 C18 112.56(18) . .
C20 C19 H19A 109.1 . .
C18 C19 H19A 109.1 . .
C20 C19 H19B 109.1 . .
C18 C19 H19B 109.1 . .
H19A C19 H19B 107.8 . .
C21 C20 C19 115.87(18) . .
C21 C20 H20A 108.3 . .
C19 C20 H20A 108.3 . .
C21 C20 H20B 108.3 . .
C19 C20 H20B 108.3 . .
H20A C20 H20B 107.4 . .
C20 C21 C22 111.76(19) . .
C20 C21 H21A 109.3 . .
C22 C21 H21A 109.3 . .
C20 C21 H21B 109.3 . .
C22 C21 H21B 109.3 . .
H21A C21 H21B 107.9 . .
C23 C22 C21 115.8(2) . .
C23 C22 H22A 108.3 . .
C21 C22 H22A 108.3 . .
C23 C22 H22B 108.3 . .
C21 C22 H22B 108.3 . .
H22A C22 H22B 107.4 . .
C22 C23 C24 113.2(2) . .
C22 C23 H23A 108.9 . .
C24 C23 H23A 108.9 . .
C22 C23 H23B 108.9 . .
C24 C23 H23B 108.9 . .
H23A C23 H23B 107.7 . .
C23 C24 H24A 109.5 . .
C23 C24 H24B 109.5 . .
H24A C24 H24B 109.5 . .
C23 C24 H24C 109.5 . .
H24A C24 H24C 109.5 . .
H24B C24 H24C 109.5 . .
N2 C25 C26 114.34(15) . .
N2 C25 H25A 108.7 . .
C26 C25 H25A 108.7 . .
N2 C25 H25B 108.7 . .
C26 C25 H25B 108.7 . .
H25A C25 H25B 107.6 . .
C25 C26 C27 111.15(16) . .
C25 C26 H26A 109.4 . .
C27 C26 H26A 109.4 . .
C25 C26 H26B 109.4 . .
C27 C26 H26B 109.4 . .
H26A C26 H26B 108.0 . .
C28 C27 C26 113.40(18) . .
C28 C27 H27A 108.9 . .
C26 C27 H27A 108.9 . .
C28 C27 H27B 108.9 . .
C26 C27 H27B 108.9 . .
H27A C27 H27B 107.7 . .
C29 C28 C27 113.42(19) . .
C29 C28 H28A 108.9 . .
C27 C28 H28A 108.9 . .
C29 C28 H28B 108.9 . .
C27 C28 H28B 108.9 . .
H28A C28 H28B 107.7 . .
C28 C29 C30 113.8(2) . .
C28 C29 H29A 108.8 . .
C30 C29 H29A 108.8 . .
C28 C29 H29B 108.8 . .
C30 C29 H29B 108.8 . .
H29A C29 H29B 107.7 . .
C31 C30 C29 113.1(2) . .
C31 C30 H30A 109.0 . .
C29 C30 H30A 109.0 . .
C31 C30 H30B 109.0 . .
C29 C30 H30B 109.0 . .
H30A C30 H30B 107.8 . .
C30 C31 C32 113.0(2) . .
C30 C31 H31A 109.0 . .
C32 C31 H31A 109.0 . .
C30 C31 H31B 109.0 . .
C32 C31 H31B 109.0 . .
H31A C31 H31B 107.8 . .
C31 C32 H32A 109.5 . .
C31 C32 H32B 109.5 . .
H32A C32 H32B 109.5 . .
C31 C32 H32C 109.5 . .
H32A C32 H32C 109.5 . .
H32B C32 H32C 109.5 . .
C1 N1 C12 108.11(15) . .
C1 N1 C17 125.26(15) . .
C12 N1 C17 126.62(16) . .
C15 N2 C9 120.90(14) . .
C15 N2 C25 118.15(13) . .
C9 N2 C25 120.85(15) . .

loop_
_geom_bond_atom_site_label_1
_geom_bond_atom_site_label_2
_geom_bond_distance
_geom_bond_site_symmetry_2
C1 N1 1.376(2) .
C1 C2 1.399(3) .
C1 C6 1.416(3) .
C2 C3 1.367(3) .
C2 H2 0.9300 .
C3 C4 1.387(3) .
C3 H3 0.9300 .
C4 C5 1.377(3) .
C4 H4 0.9300 .
C5 C6 1.400(3) .
C5 H5 0.9300 .
C6 C7 1.463(2) .
C7 C12 1.405(3) .
C7 C8 1.435(2) .
C8 C9 1.419(2) .
C8 C13 1.452(3) .
C9 N2 1.402(2) .
C9 C10 1.413(3) .
C10 C11 1.366(2) .
C10 H10 0.9300 .
C11 C12 1.383(3) .
C11 H11 0.9300 .
C12 N1 1.384(2) .
C13 O1 1.231(2) .
C13 C14 1.477(2) .
C14 C16 1.386(2) .
C14 C15 1.407(2) .
C15 N2 1.384(2) .
C15 C16 1.398(2) 2_756
C16 C15 1.398(2) 2_756
C16 H16 0.9300 .
C17 N1 1.455(2) .
C17 C18 1.512(3) .
C17 H17A 0.9700 .
C17 H17B 0.9700 .
C18 C19 1.523(3) .
C18 H18A 0.9700 .
C18 H18B 0.9700 .
C19 C20 1.519(3) .
C19 H19A 0.9700 .
C19 H19B 0.9700 .
C20 C21 1.514(3) .
C20 H20A 0.9700 .
C20 H20B 0.9700 .
C21 C22 1.530(3) .
C21 H21A 0.9700 .
C21 H21B 0.9700 .
C22 C23 1.483(3) .
C22 H22A 0.9700 .
C22 H22B 0.9700 .
C23 C24 1.517(3) .
C23 H23A 0.9700 .
C23 H23B 0.9700 .
C24 H24A 0.9600 .
C24 H24B 0.9600 .
C24 H24C 0.9600 .
C25 N2 1.474(2) .
C25 C26 1.512(3) .
C25 H25A 0.9700 .
C25 H25B 0.9700 .
C26 C27 1.535(3) .
C26 H26A 0.9700 .
C26 H26B 0.9700 .
C27 C28 1.519(3) .
C27 H27A 0.9700 .
C27 H27B 0.9700 .
C28 C29 1.506(3) .
C28 H28A 0.9700 .
C28 H28B 0.9700 .
C29 C30 1.523(3) .
C29 H29A 0.9700 .
C29 H29B 0.9700 .
C30 C31 1.492(3) .
C30 H30A 0.9700 .
C30 H30B 0.9700 .
C31 C32 1.511(3) .
C31 H31A 0.9700 .
C31 H31B 0.9700 .
C32 H32A 0.9600 .
C32 H32B 0.9600 .
C32 H32C 0.9600 .
